data_1532813
loop_
_publ_author_name
'Buvaneswari, G.'
'Govindan Kutty, K.V.'
'Varadaraju, U.V.'

_publ_section_title
;
 Thermal expansion behaviour of sodium zirconium phosphate structure type
 phosphates containing tin
;
_journal_name_full 'Materials Research Bulletin'
_journal_page_first 475
_journal_page_last 488
_journal_volume 39
_journal_year 2004
_chemical_formula_sum 'Fe O12 P3 Sn Sr'
_chemical_name_systematic 'Sr Fe Sn (P O4)3'
_space_group_IT_number 148
_symmetry_space_group_name_Hall '-R 3'
_symmetry_space_group_name_H-M 'R -3 :H'
_cell_angle_alpha 90
_cell_angle_beta 90
_cell_angle_gamma 120
_cell_formula_units_Z 6
_cell_length_a 8.398
_cell_length_b 8.398
_cell_length_c 22.874
_cell_volume 1397.090
_citation_journal_id_ASTM MRBUAC
_cod_data_source_file Buvaneswari_MRBUAC_2004_1939.cif
_cod_data_source_block Fe1O12P3Sn1Sr1
_cod_original_cell_volume 1397.09
_cod_original_formula_sum 'Fe1 O12 P3 Sn1 Sr1'
_cod_database_code 1532813

loop_
_symmetry_equiv_pos_as_xyz
x,y,z
-y,x-y,z
-x+y,-x,z
-x,-y,-z
y,-x+y,-z
x-y,x,-z
x+2/3,y+1/3,z+1/3
-y+2/3,x-y+1/3,z+1/3
-x+y+2/3,-x+1/3,z+1/3
-x+2/3,-y+1/3,-z+1/3
y+2/3,-x+y+1/3,-z+1/3
x-y+2/3,x+1/3,-z+1/3
x+1/3,y+2/3,z+2/3
-y+1/3,x-y+2/3,z+2/3
-x+y+1/3,-x+2/3,z+2/3
-x+1/3,-y+2/3,-z+2/3
y+1/3,-x+y+2/3,-z+2/3
x-y+1/3,x+2/3,-z+2/3

loop_
_atom_site_label
_atom_site_type_symbol
_atom_site_fract_x
_atom_site_fract_y
_atom_site_fract_z
_atom_site_occupancy
_atom_site_U_iso_or_equiv
O4 O-2 0.813 0.79 0.588 1 0.0
Sr2 Sr+2 0 0 0.5 1 0.0
O2 O-2 0.038 0.832 0.7 1 0.0
Fe1 Fe+3 0 0 0.1485 1 0.0
Sr1 Sr+2 0 0 0 1 0.0
O3 O-2 0.187 0.118 0.101 1 0.0
O1 O-2 0.147 -0.056 0.19 1 0.0
P1 P+5 0.288 -0.007 0.2452 1 0.0
Sn1 Sn+4 0 0 0.6505 1 0.0
